data_4121816
loop_
_publ_author_name
'Zhang, Mei'
'Feng, Guangxue'
'Song, Zhegang'
'Zhou, Yu-Peng'
'Chao, Hsiu-Yi'
'Yuan, Daqiang'
'Tan, Tristan T. Y.'
'Guo, Zhengang'
'Hu, Zhigang'
'Tang, Ben Zhong'
'Liu, Bin'
'Zhao, Dan'

_publ_section_title
;
 Two-dimensional metal-organic framework with wide channels and responsive
 turn-on fluorescence for the chemical sensing of volatile organic
 compounds.
;
_journal_issue 20
_journal_name_full 'Journal of the American Chemical Society'
_journal_page_first 7241
_journal_page_last 7244
_journal_paper_doi 10.1021/ja502643p
_journal_volume 136
_journal_year 2014
_chemical_formula_moiety 'C28 H20 O4'
_chemical_formula_sum 'C28 H20 O4'
_chemical_formula_weight 420.44
_chemical_name_systematic
;
 ?
;
_space_group_crystal_system triclinic
_space_group_IT_number 2
_space_group_name_Hall '-P 1'
_space_group_name_H-M_alt 'P -1'
_symmetry_space_group_name_Hall '-P 1'
_symmetry_space_group_name_H-M 'P -1'
_atom_sites_solution_hydrogens geom
_audit_creation_method SHELXL-2013
_cell_angle_alpha 71.769(4)
_cell_angle_beta 86.991(4)
_cell_angle_gamma 88.723(4)
_cell_formula_units_Z 4
_cell_length_a 9.8296(4)
_cell_length_b 12.6283(6)
_cell_length_c 18.9578(8)
_cell_measurement_reflns_used 7753
_cell_measurement_temperature 100.0(2)
_cell_measurement_theta_max 73.3050
_cell_measurement_theta_min 3.6820
_cell_volume 2232.00(18)
_computing_cell_refinement
;
CrysAlisPro, Agilent Technologies,
Version 1.171.36.28 (release 01-02-2013 CrysAlis171 .NET)
(compiled Feb  1 2013,16:14:44)
;
_computing_data_collection
;
CrysAlisPro, Agilent Technologies,
Version 1.171.36.28 (release 01-02-2013 CrysAlis171 .NET)
(compiled Feb  1 2013,16:14:44)
;
_computing_data_reduction
;
CrysAlisPro, Agilent Technologies,
Version 1.171.36.28 (release 01-02-2013 CrysAlis171 .NET)
(compiled Feb  1 2013,16:14:44)
;
_computing_structure_refinement 'SHELXL-2013 (Sheldrick, 2013)'
_computing_structure_solution 'SHELXL-2013 (Sheldrick, 2013)'
_diffrn_ambient_temperature 100.0(2)
_diffrn_detector_area_resol_mean 10.5594
_diffrn_measured_fraction_theta_full 0.994
_diffrn_measured_fraction_theta_max 0.961
_diffrn_measurement_device_type 'SuperNova, Dual, Cu at zero, Atlas'
_diffrn_measurement_method '\w scans'
_diffrn_radiation_type CuK\a
_diffrn_radiation_wavelength 1.54184
_diffrn_reflns_av_R_equivalents 0.0230
_diffrn_reflns_av_unetI/netI 0.0293
_diffrn_reflns_Laue_measured_fraction_full 0.994
_diffrn_reflns_Laue_measured_fraction_max 0.961
_diffrn_reflns_limit_h_max 7
_diffrn_reflns_limit_h_min -12
_diffrn_reflns_limit_k_max 15
_diffrn_reflns_limit_k_min -15
_diffrn_reflns_limit_l_max 23
_diffrn_reflns_limit_l_min -22
_diffrn_reflns_number 15345
_diffrn_reflns_point_group_measured_fraction_full 0.994
_diffrn_reflns_point_group_measured_fraction_max 0.961
_diffrn_reflns_theta_full 67.684
_diffrn_reflns_theta_max 73.484
_diffrn_reflns_theta_min 3.685
_diffrn_source 'SuperNova (Cu) X-ray Source'
_exptl_absorpt_coefficient_mu 0.671
_exptl_absorpt_correction_T_max 1.00000
_exptl_absorpt_correction_T_min 0.89418
_exptl_absorpt_correction_type multi-scan
_exptl_absorpt_process_details
;
CrysAlisPro, Agilent Technologies,
Version 1.171.36.28 (release 01-02-2013 CrysAlis171 .NET)
(compiled Feb  1 2013,16:14:44)
Empirical absorption correction using spherical harmonics,
 implemented in SCALE3 ABSPACK scaling algorithm.
;
_exptl_crystal_colour colorless
_exptl_crystal_density_diffrn 1.251
_exptl_crystal_description block
_exptl_crystal_F_000 880
_exptl_crystal_size_max 0.060
_exptl_crystal_size_mid 0.040
_exptl_crystal_size_min 0.030
_refine_diff_density_max 0.251
_refine_diff_density_min -0.213
_refine_diff_density_rms 0.040
_refine_ls_extinction_method none
_refine_ls_goodness_of_fit_ref 1.074
_refine_ls_hydrogen_treatment constr
_refine_ls_matrix_type full
_refine_ls_number_parameters 577
_refine_ls_number_reflns 8632
_refine_ls_number_restraints 0
_refine_ls_restrained_S_all 1.074
_refine_ls_R_factor_all 0.0508
_refine_ls_R_factor_gt 0.0397
_refine_ls_shift/su_max 0.000
_refine_ls_shift/su_mean 0.000
_refine_ls_structure_factor_coef Fsqd
_refine_ls_weighting_details 'w=1/[\s^2^(Fo^2^)+(0.0375P)^2^+1.0979P] where P=(Fo^2^+2Fc^2^)/3'
_refine_ls_weighting_scheme calc
_refine_ls_wR_factor_gt 0.1019
_refine_ls_wR_factor_ref 0.1081
_reflns_Friedel_coverage 0.000
_reflns_number_gt 7310
_reflns_number_total 8632
_reflns_threshold_expression 'I > 2\s(I)'
_cod_data_source_file ja502643p_si_002.cif
_cod_data_source_block DPEB
_cod_depositor_comments 'Adding full bibliography for 4121814--4121816.cif.'
_cod_database_code 4121816
_shelx_space_group_comment
;
The symmetry employed for this shelxl refinement is uniquely defined
by the following loop, which should always be used as a source of
symmetry information in preference to the above space-group names.
They are only intended as comments.
;
_shelx_estimated_absorpt_t_min 0.961
_shelx_estimated_absorpt_t_max 0.980

loop_
_space_group_symop_operation_xyz
'x, y, z'
'-x, -y, -z'

loop_
_atom_site_label
_atom_site_type_symbol
_atom_site_fract_x
_atom_site_fract_y
_atom_site_fract_z
_atom_site_U_iso_or_equiv
_atom_site_adp_type
_atom_site_occupancy
_atom_site_site_symmetry_order
_atom_site_calc_flag
_atom_site_refinement_flags_posn
_atom_site_refinement_flags_adp
O1 O 0.35972(12) 0.60020(9) 0.49105(7) 0.0324(3) Uani 1 1 d . .
H1A H 0.3853 0.5362 0.5161 0.039 Uiso 1 1 calc R U
O2 O 0.57135(12) 0.60694(10) 0.44001(7) 0.0388(3) Uani 1 1 d . .
O3 O -0.13440(14) 1.07522(14) 0.03282(8) 0.0506(4) Uani 1 1 d . .
O4 O -0.25460(12) 1.12198(11) 0.12208(7) 0.0378(3) Uani 1 1 d . .
H4A H -0.3192 1.1214 0.0949 0.045 Uiso 1 1 calc R U
O5 O -0.04775(14) 0.85925(11) 0.51074(7) 0.0421(3) Uani 1 1 d . .
H5A H -0.0286 0.9041 0.5334 0.051 Uiso 1 1 calc R U
O6 O -0.02532(13) 1.01331(10) 0.41284(7) 0.0378(3) Uani 1 1 d . .
O7 O -0.53654(12) 0.87966(11) -0.03613(7) 0.0387(3) Uani 1 1 d . .
O8 O -0.67642(13) 0.86548(13) 0.06323(8) 0.0459(4) Uani 1 1 d . .
H8A H -0.7339 0.8876 0.0304 0.055 Uiso 1 1 calc R U
C1 C 0.45982(16) 0.65066(13) 0.44531(9) 0.0271(3) Uani 1 1 d . .
C2 C 0.42776(15) 0.76541(12) 0.39793(8) 0.0237(3) Uani 1 1 d . .
C3 C 0.53420(15) 0.83316(13) 0.35870(9) 0.0237(3) Uani 1 1 d . .
H3 H 0.6254 0.8065 0.3640 0.028 Uiso 1 1 calc R U
C4 C 0.50739(15) 0.93931(13) 0.31197(9) 0.0238(3) Uani 1 1 d . .
H4 H 0.5805 0.9850 0.2853 0.029 Uiso 1 1 calc R U
C5 C 0.37357(15) 0.97991(12) 0.30358(8) 0.0217(3) Uani 1 1 d . .
C6 C 0.26777(15) 0.90991(13) 0.34229(9) 0.0252(3) Uani 1 1 d . .
H6 H 0.1762 0.9353 0.3359 0.030 Uiso 1 1 calc R U
C7 C 0.29441(16) 0.80420(13) 0.38973(9) 0.0263(3) Uani 1 1 d . .
H7 H 0.2216 0.7583 0.4166 0.032 Uiso 1 1 calc R U
C8 C 0.34175(14) 1.09327(12) 0.25300(8) 0.0214(3) Uani 1 1 d . .
C9 C 0.21937(15) 1.09838(12) 0.20839(8) 0.0223(3) Uani 1 1 d . .
C10 C 0.10497(15) 1.15933(13) 0.21990(9) 0.0249(3) Uani 1 1 d . .
H10 H 0.1082 1.2023 0.2529 0.030 Uiso 1 1 calc R U
C11 C -0.01345(16) 1.15772(13) 0.18358(9) 0.0267(3) Uani 1 1 d . .
H11 H -0.0922 1.1967 0.1935 0.032 Uiso 1 1 calc R U
C12 C -0.01675(16) 1.09903(13) 0.13271(9) 0.0261(3) Uani 1 1 d . .
C13 C 0.09822(16) 1.04008(14) 0.11945(9) 0.0280(3) Uani 1 1 d . .
H13 H 0.0971 1.0017 0.0836 0.034 Uiso 1 1 calc R U
C14 C 0.21372(16) 1.03749(13) 0.15843(9) 0.0264(3) Uani 1 1 d . .
H14 H 0.2901 0.9939 0.1512 0.032 Uiso 1 1 calc R U
C15 C -0.14006(17) 1.09765(14) 0.09131(10) 0.0314(4) Uani 1 1 d . .
C16 C 0.41302(15) 1.18473(12) 0.25095(8) 0.0219(3) Uani 1 1 d . .
C17 C 0.51027(15) 1.18118(12) 0.30949(8) 0.0234(3) Uani 1 1 d . .
C18 C 0.46614(17) 1.14795(14) 0.38417(9) 0.0295(3) Uani 1 1 d . .
H18 H 0.3738 1.1274 0.3978 0.035 Uiso 1 1 calc R U
C19 C 0.5562(2) 1.14470(16) 0.43889(10) 0.0391(4) Uani 1 1 d . .
H19 H 0.5252 1.1224 0.4897 0.047 Uiso 1 1 calc R U
C20 C 0.6909(2) 1.17392(17) 0.41942(11) 0.0431(5) Uani 1 1 d . .
H20 H 0.7527 1.1713 0.4568 0.052 Uiso 1 1 calc R U
C21 C 0.73571(19) 1.20699(16) 0.34543(11) 0.0387(4) Uani 1 1 d . .
H21 H 0.8285 1.2262 0.3321 0.046 Uiso 1 1 calc R U
C22 C 0.64559(16) 1.21212(14) 0.29067(9) 0.0292(3) Uani 1 1 d . .
H22 H 0.6764 1.2370 0.2399 0.035 Uiso 1 1 calc R U
C23 C 0.39847(14) 1.29420(12) 0.19195(8) 0.0221(3) Uani 1 1 d . .
C24 C 0.40555(15) 1.39386(13) 0.20917(9) 0.0260(3) Uani 1 1 d . .
H24 H 0.4179 1.3914 0.2590 0.031 Uiso 1 1 calc R U
C25 C 0.39475(16) 1.49623(13) 0.15434(10) 0.0297(3) Uani 1 1 d . .
H25 H 0.3988 1.5632 0.1670 0.036 Uiso 1 1 calc R U
C26 C 0.37806(16) 1.50103(14) 0.08132(10) 0.0315(4) Uani 1 1 d . .
H26 H 0.3701 1.5711 0.0439 0.038 Uiso 1 1 calc R U
C27 C 0.37300(16) 1.40299(14) 0.06315(9) 0.0296(3) Uani 1 1 d . .
H27 H 0.3620 1.4060 0.0131 0.036 Uiso 1 1 calc R U
C28 C 0.38394(15) 1.30083(13) 0.11774(9) 0.0253(3) Uani 1 1 d . .
H28 H 0.3815 1.2343 0.1046 0.030 Uiso 1 1 calc R U
C29 C -0.05084(16) 0.91166(14) 0.44038(9) 0.0299(3) Uani 1 1 d . .
C30 C -0.08230(15) 0.84496(14) 0.39152(9) 0.0278(3) Uani 1 1 d . .
C31 C -0.10040(16) 0.90064(14) 0.31693(9) 0.0296(3) Uani 1 1 d . .
H31 H -0.0990 0.9798 0.2992 0.036 Uiso 1 1 calc R U
C32 C -0.12043(16) 0.84113(14) 0.26852(9) 0.0290(3) Uani 1 1 d . .
H32 H -0.1346 0.8801 0.2177 0.035 Uiso 1 1 calc R U
C33 C -0.12027(15) 0.72423(13) 0.29286(9) 0.0253(3) Uani 1 1 d . .
C34 C -0.10610(16) 0.66908(14) 0.36848(9) 0.0279(3) Uani 1 1 d . .
H34 H -0.1093 0.5900 0.3865 0.033 Uiso 1 1 calc R U
C35 C -0.08738(16) 0.72871(14) 0.41755(9) 0.0289(3) Uani 1 1 d . .
H35 H -0.0780 0.6903 0.4689 0.035 Uiso 1 1 calc R U
C36 C -0.13907(15) 0.66421(13) 0.23754(9) 0.0259(3) Uani 1 1 d . .
C37 C -0.24559(16) 0.71494(13) 0.18341(9) 0.0259(3) Uani 1 1 d . .
C38 C -0.21602(16) 0.75192(14) 0.10679(9) 0.0296(3) Uani 1 1 d . .
H38 H -0.1260 0.7446 0.0881 0.036 Uiso 1 1 calc R U
C39 C -0.31633(17) 0.79909(14) 0.05790(9) 0.0301(3) Uani 1 1 d . .
H39 H -0.2950 0.8234 0.0059 0.036 Uiso 1 1 calc R U
C40 C -0.44865(16) 0.81108(14) 0.08470(9) 0.0289(3) Uani 1 1 d . .
C41 C -0.47845(16) 0.77726(14) 0.16125(10) 0.0303(4) Uani 1 1 d . .
H41 H -0.5679 0.7867 0.1800 0.036 Uiso 1 1 calc R U
C42 C -0.37779(16) 0.73011(14) 0.20981(9) 0.0287(3) Uani 1 1 d . .
H42 H -0.3986 0.7077 0.2619 0.034 Uiso 1 1 calc R U
C43 C -0.55637(17) 0.85586(15) 0.03157(10) 0.0324(4) Uani 1 1 d . .
C44 C -0.06422(15) 0.57409(13) 0.23467(9) 0.0264(3) Uani 1 1 d . .
C45 C -0.09214(16) 0.51085(13) 0.18264(9) 0.0259(3) Uani 1 1 d . .
C46 C -0.22401(16) 0.48114(13) 0.17219(9) 0.0269(3) Uani 1 1 d . .
H46 H -0.2986 0.4977 0.2010 0.032 Uiso 1 1 calc R U
C47 C -0.24694(16) 0.42762(13) 0.12013(9) 0.0275(3) Uani 1 1 d . .
H47 H -0.3371 0.4084 0.1132 0.033 Uiso 1 1 calc R U
C48 C -0.13882(17) 0.40221(13) 0.07829(9) 0.0289(3) Uani 1 1 d . .
H48 H -0.1549 0.3676 0.0417 0.035 Uiso 1 1 calc R U
C49 C -0.00702(17) 0.42735(14) 0.08998(9) 0.0305(3) Uani 1 1 d . .
H49 H 0.0675 0.4081 0.0623 0.037 Uiso 1 1 calc R U
C50 C 0.01625(16) 0.48054(14) 0.14202(9) 0.0285(3) Uani 1 1 d . .
H50 H 0.1070 0.4966 0.1502 0.034 Uiso 1 1 calc R U
C51 C 0.05630(16) 0.53486(14) 0.28110(9) 0.0265(3) Uani 1 1 d . .
C52 C 0.06561(17) 0.42471(14) 0.32669(9) 0.0313(4) Uani 1 1 d . .
H52 H -0.0055 0.3742 0.3282 0.038 Uiso 1 1 calc R U
C53 C 0.17693(19) 0.38778(15) 0.36988(10) 0.0357(4) Uani 1 1 d . .
H53 H 0.1810 0.3128 0.4014 0.043 Uiso 1 1 calc R U
C54 C 0.28232(18) 0.46004(16) 0.36718(10) 0.0367(4) Uani 1 1 d . .
H54 H 0.3585 0.4351 0.3970 0.044 Uiso 1 1 calc R U
C55 C 0.27586(17) 0.56896(16) 0.32072(10) 0.0337(4) Uani 1 1 d . .
H55 H 0.3489 0.6183 0.3179 0.040 Uiso 1 1 calc R U
C56 C 0.16368(16) 0.60664(14) 0.27825(9) 0.0292(3) Uani 1 1 d . .
H56 H 0.1599 0.6818 0.2470 0.035 Uiso 1 1 calc R U

loop_
_atom_site_aniso_label
_atom_site_aniso_U_11
_atom_site_aniso_U_22
_atom_site_aniso_U_33
_atom_site_aniso_U_23
_atom_site_aniso_U_13
_atom_site_aniso_U_12
O1 0.0303(6) 0.0248(6) 0.0343(6) 0.0017(5) -0.0013(5) 0.0024(5)
O2 0.0269(6) 0.0265(6) 0.0517(8) 0.0036(6) -0.0014(5) 0.0043(5)
O3 0.0359(7) 0.0811(11) 0.0499(8) -0.0407(8) -0.0226(6) 0.0233(7)
O4 0.0236(6) 0.0542(8) 0.0389(7) -0.0183(6) -0.0108(5) 0.0045(5)
O5 0.0586(9) 0.0390(7) 0.0312(7) -0.0132(6) -0.0073(6) -0.0069(6)
O6 0.0447(7) 0.0315(6) 0.0384(7) -0.0120(5) -0.0049(6) -0.0035(5)
O7 0.0314(6) 0.0520(8) 0.0352(7) -0.0161(6) -0.0117(5) 0.0080(6)
O8 0.0292(7) 0.0758(10) 0.0429(7) -0.0323(7) -0.0156(6) 0.0191(6)
C1 0.0254(8) 0.0243(8) 0.0297(8) -0.0050(6) -0.0060(6) -0.0009(6)
C2 0.0244(7) 0.0215(7) 0.0250(7) -0.0065(6) -0.0059(6) 0.0005(6)
C3 0.0195(7) 0.0239(7) 0.0274(8) -0.0070(6) -0.0064(6) 0.0027(6)
C4 0.0214(7) 0.0229(7) 0.0272(8) -0.0075(6) -0.0025(6) -0.0016(6)
C5 0.0216(7) 0.0218(7) 0.0224(7) -0.0071(6) -0.0058(6) 0.0006(6)
C6 0.0190(7) 0.0258(8) 0.0291(8) -0.0055(6) -0.0047(6) 0.0006(6)
C7 0.0230(7) 0.0248(8) 0.0284(8) -0.0039(6) -0.0024(6) -0.0036(6)
C8 0.0193(7) 0.0226(7) 0.0214(7) -0.0056(6) -0.0017(6) 0.0012(5)
C9 0.0213(7) 0.0189(7) 0.0234(7) -0.0015(6) -0.0035(6) -0.0011(5)
C10 0.0245(8) 0.0238(7) 0.0262(8) -0.0069(6) -0.0044(6) 0.0013(6)
C11 0.0221(7) 0.0282(8) 0.0282(8) -0.0061(7) -0.0043(6) 0.0042(6)
C12 0.0234(8) 0.0253(8) 0.0268(8) -0.0033(6) -0.0080(6) 0.0007(6)
C13 0.0278(8) 0.0293(8) 0.0287(8) -0.0109(7) -0.0067(6) 0.0023(6)
C14 0.0222(7) 0.0273(8) 0.0301(8) -0.0091(7) -0.0043(6) 0.0032(6)
C15 0.0284(8) 0.0321(9) 0.0343(9) -0.0104(7) -0.0099(7) 0.0057(7)
C16 0.0200(7) 0.0233(7) 0.0218(7) -0.0062(6) -0.0015(6) 0.0021(6)
C17 0.0247(7) 0.0193(7) 0.0267(8) -0.0071(6) -0.0056(6) 0.0002(6)
C18 0.0322(9) 0.0302(8) 0.0271(8) -0.0099(7) -0.0019(7) -0.0024(7)
C19 0.0493(11) 0.0433(10) 0.0263(9) -0.0120(8) -0.0079(8) -0.0017(8)
C20 0.0446(11) 0.0498(11) 0.0387(10) -0.0163(9) -0.0202(8) -0.0013(9)
C21 0.0298(9) 0.0429(10) 0.0433(10) -0.0116(8) -0.0117(8) -0.0051(7)
C22 0.0274(8) 0.0283(8) 0.0301(8) -0.0058(7) -0.0058(6) -0.0020(6)
C23 0.0162(7) 0.0227(7) 0.0251(7) -0.0042(6) -0.0014(6) 0.0004(5)
C24 0.0208(7) 0.0269(8) 0.0297(8) -0.0082(7) -0.0011(6) 0.0001(6)
C25 0.0226(8) 0.0230(8) 0.0418(9) -0.0078(7) 0.0000(7) 0.0009(6)
C26 0.0219(8) 0.0273(8) 0.0363(9) 0.0032(7) -0.0029(7) 0.0023(6)
C27 0.0227(8) 0.0359(9) 0.0255(8) -0.0024(7) -0.0033(6) -0.0010(6)
C28 0.0210(7) 0.0282(8) 0.0255(8) -0.0062(6) -0.0018(6) -0.0014(6)
C29 0.0251(8) 0.0333(9) 0.0305(8) -0.0088(7) -0.0021(6) -0.0003(6)
C30 0.0202(7) 0.0332(8) 0.0311(8) -0.0112(7) -0.0027(6) -0.0015(6)
C31 0.0249(8) 0.0295(8) 0.0335(9) -0.0075(7) -0.0053(6) -0.0039(6)
C32 0.0255(8) 0.0313(8) 0.0279(8) -0.0048(7) -0.0058(6) -0.0035(6)
C33 0.0160(7) 0.0311(8) 0.0283(8) -0.0079(7) -0.0035(6) -0.0004(6)
C34 0.0256(8) 0.0277(8) 0.0289(8) -0.0067(7) -0.0028(6) 0.0013(6)
C35 0.0255(8) 0.0343(9) 0.0258(8) -0.0075(7) -0.0029(6) 0.0010(6)
C36 0.0204(7) 0.0302(8) 0.0258(8) -0.0064(6) -0.0027(6) -0.0027(6)
C37 0.0233(7) 0.0268(8) 0.0295(8) -0.0107(6) -0.0065(6) -0.0003(6)
C38 0.0225(8) 0.0346(9) 0.0313(8) -0.0095(7) -0.0036(6) 0.0009(6)
C39 0.0283(8) 0.0342(9) 0.0286(8) -0.0101(7) -0.0062(7) 0.0017(7)
C40 0.0262(8) 0.0292(8) 0.0352(9) -0.0147(7) -0.0096(7) 0.0034(6)
C41 0.0227(8) 0.0360(9) 0.0376(9) -0.0189(7) -0.0048(7) 0.0024(6)
C42 0.0263(8) 0.0330(8) 0.0295(8) -0.0130(7) -0.0042(6) 0.0008(6)
C43 0.0290(9) 0.0361(9) 0.0388(10) -0.0203(8) -0.0102(7) 0.0067(7)
C44 0.0217(7) 0.0293(8) 0.0266(8) -0.0059(6) -0.0022(6) -0.0029(6)
C45 0.0243(8) 0.0260(8) 0.0255(8) -0.0047(6) -0.0050(6) 0.0001(6)
C46 0.0238(8) 0.0266(8) 0.0285(8) -0.0057(6) -0.0027(6) 0.0005(6)
C47 0.0255(8) 0.0248(8) 0.0291(8) -0.0029(6) -0.0084(6) -0.0009(6)
C48 0.0319(8) 0.0276(8) 0.0268(8) -0.0072(7) -0.0077(7) 0.0021(6)
C49 0.0286(8) 0.0324(9) 0.0286(8) -0.0072(7) -0.0019(7) 0.0044(7)
C50 0.0215(7) 0.0327(8) 0.0289(8) -0.0057(7) -0.0046(6) 0.0004(6)
C51 0.0230(8) 0.0328(8) 0.0249(8) -0.0108(7) -0.0029(6) 0.0009(6)
C52 0.0299(8) 0.0316(9) 0.0311(9) -0.0079(7) -0.0029(7) 0.0005(7)
C53 0.0409(10) 0.0358(9) 0.0279(9) -0.0066(7) -0.0042(7) 0.0083(8)
C54 0.0346(9) 0.0490(11) 0.0311(9) -0.0181(8) -0.0120(7) 0.0124(8)
C55 0.0258(8) 0.0448(10) 0.0371(9) -0.0213(8) -0.0078(7) 0.0017(7)
C56 0.0259(8) 0.0316(8) 0.0324(9) -0.0127(7) -0.0040(7) 0.0010(6)

loop_
_atom_type_symbol
_atom_type_description
_atom_type_scat_dispersion_real
_atom_type_scat_dispersion_imag
_atom_type_scat_source
C C 0.0181 0.0091 'International Tables Vol C Tables 4.2.6.8 and 6.1.1.4'
H H 0.0000 0.0000 'International Tables Vol C Tables 4.2.6.8 and 6.1.1.4'
O O 0.0492 0.0322 'International Tables Vol C Tables 4.2.6.8 and 6.1.1.4'

loop_
_geom_angle_atom_site_label_1
_geom_angle_atom_site_label_2
_geom_angle_atom_site_label_3
_geom_angle
C1 O1 H1A 109.5
C15 O4 H4A 109.5
C29 O5 H5A 109.5
C43 O8 H8A 109.5
O2 C1 O1 123.59(15)
O2 C1 C2 121.61(14)
O1 C1 C2 114.78(14)
C7 C2 C3 119.87(14)
C7 C2 C1 121.40(14)
C3 C2 C1 118.67(14)
C4 C3 C2 120.16(14)
C4 C3 H3 119.9
C2 C3 H3 119.9
C3 C4 C5 120.62(14)
C3 C4 H4 119.7
C5 C4 H4 119.7
C6 C5 C4 118.42(14)
C6 C5 C8 119.84(13)
C4 C5 C8 121.71(13)
C7 C6 C5 121.06(14)
C7 C6 H6 119.5
C5 C6 H6 119.5
C6 C7 C2 119.84(14)
C6 C7 H7 120.1
C2 C7 H7 120.1
C16 C8 C5 122.64(13)
C16 C8 C9 122.94(13)
C5 C8 C9 114.32(12)
C10 C9 C14 118.92(14)
C10 C9 C8 119.69(13)
C14 C9 C8 121.27(13)
C11 C10 C9 120.58(14)
C11 C10 H10 119.7
C9 C10 H10 119.7
C10 C11 C12 119.93(14)
C10 C11 H11 120.0
C12 C11 H11 120.0
C11 C12 C13 119.88(14)
C11 C12 C15 121.60(15)
C13 C12 C15 118.52(14)
C14 C13 C12 119.95(15)
C14 C13 H13 120.0
C12 C13 H13 120.0
C13 C14 C9 120.64(14)
C13 C14 H14 119.7
C9 C14 H14 119.7
O3 C15 O4 123.08(15)
O3 C15 C12 121.89(15)
O4 C15 C12 115.03(14)
C8 C16 C23 122.91(13)
C8 C16 C17 120.97(13)
C23 C16 C17 116.12(13)
C22 C17 C18 118.86(15)
C22 C17 C16 120.88(14)
C18 C17 C16 120.26(14)
C19 C18 C17 120.50(16)
C19 C18 H18 119.8
C17 C18 H18 119.8
C20 C19 C18 119.99(17)
C20 C19 H19 120.0
C18 C19 H19 120.0
C21 C20 C19 119.93(17)
C21 C20 H20 120.0
C19 C20 H20 120.0
C20 C21 C22 120.18(17)
C20 C21 H21 119.9
C22 C21 H21 119.9
C21 C22 C17 120.51(16)
C21 C22 H22 119.7
C17 C22 H22 119.7
C28 C23 C24 118.08(14)
C28 C23 C16 121.41(14)
C24 C23 C16 120.44(14)
C25 C24 C23 120.85(15)
C25 C24 H24 119.6
C23 C24 H24 119.6
C26 C25 C24 120.20(15)
C26 C25 H25 119.9
C24 C25 H25 119.9
C25 C26 C27 119.65(15)
C25 C26 H26 120.2
C27 C26 H26 120.2
C28 C27 C26 120.23(16)
C28 C27 H27 119.9
C26 C27 H27 119.9
C27 C28 C23 120.97(15)
C27 C28 H28 119.5
C23 C28 H28 119.5
O6 C29 O5 123.02(16)
O6 C29 C30 120.03(15)
O5 C29 C30 116.93(15)
C31 C30 C35 119.68(15)
C31 C30 C29 118.23(15)
C35 C30 C29 122.01(15)
C32 C31 C30 120.05(16)
C32 C31 H31 120.0
C30 C31 H31 120.0
C31 C32 C33 121.22(15)
C31 C32 H32 119.4
C33 C32 H32 119.4
C34 C33 C32 118.22(15)
C34 C33 C36 122.90(15)
C32 C33 C36 118.85(14)
C35 C34 C33 120.68(15)
C35 C34 H34 119.7
C33 C34 H34 119.7
C34 C35 C30 120.06(15)
C34 C35 H35 120.0
C30 C35 H35 120.0
C44 C36 C37 122.54(14)
C44 C36 C33 123.66(14)
C37 C36 C33 113.78(14)
C38 C37 C42 118.59(15)
C38 C37 C36 121.89(14)
C42 C37 C36 119.48(14)
C39 C38 C37 120.74(15)
C39 C38 H38 119.6
C37 C38 H38 119.6
C38 C39 C40 120.20(16)
C38 C39 H39 119.9
C40 C39 H39 119.9
C39 C40 C41 119.54(15)
C39 C40 C43 119.49(15)
C41 C40 C43 120.94(15)
C42 C41 C40 119.97(15)
C42 C41 H41 120.0
C40 C41 H41 120.0
C41 C42 C37 120.92(15)
C41 C42 H42 119.5
C37 C42 H42 119.5
O7 C43 O8 122.86(16)
O7 C43 C40 123.06(16)
O8 C43 C40 114.06(15)
C36 C44 C45 122.42(14)
C36 C44 C51 122.05(14)
C45 C44 C51 115.46(14)
C50 C45 C46 118.31(15)
C50 C45 C44 119.42(14)
C46 C45 C44 122.27(14)
C47 C46 C45 120.65(15)
C47 C46 H46 119.7
C45 C46 H46 119.7
C48 C47 C46 120.18(15)
C48 C47 H47 119.9
C46 C47 H47 119.9
C47 C48 C49 119.83(15)
C47 C48 H48 120.1
C49 C48 H48 120.1
C48 C49 C50 120.11(15)
C48 C49 H49 119.9
C50 C49 H49 119.9
C49 C50 C45 120.82(15)
C49 C50 H50 119.6
C45 C50 H50 119.6
C52 C51 C56 118.46(15)
C52 C51 C44 120.66(14)
C56 C51 C44 120.86(15)
C53 C52 C51 120.98(16)
C53 C52 H52 119.5
C51 C52 H52 119.5
C54 C53 C52 120.07(17)
C54 C53 H53 120.0
C52 C53 H53 120.0
C55 C54 C53 119.51(16)
C55 C54 H54 120.2
C53 C54 H54 120.2
C54 C55 C56 120.56(16)
C54 C55 H55 119.7
C56 C55 H55 119.7
C55 C56 C51 120.40(16)
C55 C56 H56 119.8
C51 C56 H56 119.8

loop_
_geom_bond_atom_site_label_1
_geom_bond_atom_site_label_2
_geom_bond_distance
O1 C1 1.3110(19)
O1 H1A 0.8400
O2 C1 1.230(2)
O3 C15 1.226(2)
O4 C15 1.315(2)
O4 H4A 0.8400
O5 C29 1.292(2)
O5 H5A 0.8400
O6 C29 1.251(2)
O7 C43 1.229(2)
O8 C43 1.316(2)
O8 H8A 0.8400
C1 C2 1.484(2)
C2 C7 1.388(2)
C2 C3 1.393(2)
C3 C4 1.385(2)
C3 H3 0.9500
C4 C5 1.400(2)
C4 H4 0.9500
C5 C6 1.399(2)
C5 C8 1.490(2)
C6 C7 1.385(2)
C6 H6 0.9500
C7 H7 0.9500
C8 C16 1.353(2)
C8 C9 1.495(2)
C9 C10 1.395(2)
C9 C14 1.398(2)
C10 C11 1.387(2)
C10 H10 0.9500
C11 C12 1.390(2)
C11 H11 0.9500
C12 C13 1.394(2)
C12 C15 1.482(2)
C13 C14 1.381(2)
C13 H13 0.9500
C14 H14 0.9500
C16 C23 1.491(2)
C16 C17 1.492(2)
C17 C22 1.391(2)
C17 C18 1.393(2)
C18 C19 1.389(2)
C18 H18 0.9500
C19 C20 1.383(3)
C19 H19 0.9500
C20 C21 1.383(3)
C20 H20 0.9500
C21 C22 1.385(2)
C21 H21 0.9500
C22 H22 0.9500
C23 C28 1.398(2)
C23 C24 1.400(2)
C24 C25 1.388(2)
C24 H24 0.9500
C25 C26 1.385(2)
C25 H25 0.9500
C26 C27 1.387(3)
C26 H26 0.9500
C27 C28 1.385(2)
C27 H27 0.9500
C28 H28 0.9500
C29 C30 1.481(2)
C30 C31 1.387(2)
C30 C35 1.396(2)
C31 C32 1.379(2)
C31 H31 0.9500
C32 C33 1.402(2)
C32 H32 0.9500
C33 C34 1.397(2)
C33 C36 1.494(2)
C34 C35 1.389(2)
C34 H34 0.9500
C35 H35 0.9500
C36 C44 1.355(2)
C36 C37 1.494(2)
C37 C38 1.396(2)
C37 C42 1.399(2)
C38 C39 1.382(2)
C38 H38 0.9500
C39 C40 1.394(2)
C39 H39 0.9500
C40 C41 1.396(2)
C40 C43 1.478(2)
C41 C42 1.381(2)
C41 H41 0.9500
C42 H42 0.9500
C44 C45 1.489(2)
C44 C51 1.495(2)
C45 C50 1.398(2)
C45 C46 1.398(2)
C46 C47 1.389(2)
C46 H46 0.9500
C47 C48 1.385(2)
C47 H47 0.9500
C48 C49 1.386(2)
C48 H48 0.9500
C49 C50 1.386(2)
C49 H49 0.9500
C50 H50 0.9500
C51 C52 1.393(2)
C51 C56 1.395(2)
C52 C53 1.385(2)
C52 H52 0.9500
C53 C54 1.384(3)
C53 H53 0.9500
C54 C55 1.384(3)
C54 H54 0.9500
C55 C56 1.386(2)
C55 H55 0.9500
C56 H56 0.9500
